data_7225815
loop_
_publ_author_name
'Batisai, Eustina'
'Su, Hong'
'Nassimbeni, Luigi R.'

_publ_section_title
;
 Synergism in host--guest selectivity of picolinium chlorides by
 triphenylsilanol and triphenylmethanol
;
_journal_issue 31
_journal_name_full CrystEngComm
_journal_page_first 5952
_journal_paper_doi 10.1039/C6CE01233G
_journal_volume 18
_journal_year 2016
_chemical_formula_moiety 'C19 H16 O, C6 H8 N, Cl, H2 O'
_chemical_formula_sum 'C25 H26 Cl N O2'
_chemical_formula_weight 407.92
_chemical_name_systematic
; 
 ? 
;
_space_group_IT_number 2
_symmetry_cell_setting triclinic
_symmetry_space_group_name_Hall '-P 1'
_symmetry_space_group_name_H-M 'P -1'
_atom_sites_solution_hydrogens geom
_atom_sites_solution_primary direct
_atom_sites_solution_secondary difmap
_audit_creation_method SHELXL-97
_audit_update_record
;
2016-05-24 deposited with the CCDC.
2016-07-05 downloaded from the CCDC.
;
_cell_angle_alpha 89.44(3)
_cell_angle_beta 85.34(3)
_cell_angle_gamma 63.17(3)
_cell_formula_units_Z 2
_cell_length_a 8.5764(17)
_cell_length_b 8.9494(18)
_cell_length_c 15.567(3)
_cell_measurement_reflns_used 4217
_cell_measurement_temperature 173(2)
_cell_measurement_theta_max 28.31
_cell_measurement_theta_min 1.31
_cell_volume 1062.2(5)
_computing_cell_refinement 'Bruker SAINT'
_computing_data_collection 'Bruker APEX2'
_computing_data_reduction 'Bruker SAINT, SADABS and XPREP'
_computing_molecular_graphics X-SEED
_computing_publication_material 'Bruker SHELXTL'
_computing_structure_refinement 'SHELXL-97 (Sheldrick, 2008)'
_computing_structure_solution 'SHELXS-97 (Sheldrick, 2008)'
_diffrn_ambient_temperature 173(2)
_diffrn_measured_fraction_theta_full 0.998
_diffrn_measured_fraction_theta_max 0.998
_diffrn_measurement_device_type 'BRUKER APEX II DUO'
_diffrn_radiation_monochromator graphite
_diffrn_radiation_source 'fine-focus sealed tube'
_diffrn_radiation_type MoK\a
_diffrn_radiation_wavelength 0.71073
_diffrn_reflns_av_R_equivalents 0.0631
_diffrn_reflns_av_sigmaI/netI 0.0463
_diffrn_reflns_limit_h_max 11
_diffrn_reflns_limit_h_min -11
_diffrn_reflns_limit_k_max 11
_diffrn_reflns_limit_k_min -11
_diffrn_reflns_limit_l_max 20
_diffrn_reflns_limit_l_min -20
_diffrn_reflns_number 28589
_diffrn_reflns_theta_full 28.35
_diffrn_reflns_theta_max 28.35
_diffrn_reflns_theta_min 1.31
_exptl_absorpt_coefficient_mu 0.201
_exptl_absorpt_correction_type none
_exptl_crystal_colour COLOURLESS
_exptl_crystal_density_diffrn 1.275
_exptl_crystal_density_method 'not measured'
_exptl_crystal_description BLOCK
_exptl_crystal_F_000 432
_exptl_crystal_size_max 0.26
_exptl_crystal_size_mid 0.17
_exptl_crystal_size_min 0.12
_refine_diff_density_max 0.378
_refine_diff_density_min -0.296
_refine_diff_density_rms 0.046
_refine_ls_extinction_method none
_refine_ls_goodness_of_fit_ref 1.022
_refine_ls_hydrogen_treatment noref
_refine_ls_matrix_type full
_refine_ls_number_parameters 276
_refine_ls_number_reflns 5297
_refine_ls_number_restraints 0
_refine_ls_restrained_S_all 1.022
_refine_ls_R_factor_all 0.0563
_refine_ls_R_factor_gt 0.0424
_refine_ls_shift/su_max 0.000
_refine_ls_shift/su_mean 0.000
_refine_ls_structure_factor_coef Fsqd
_refine_ls_weighting_details 'calc w=1/[\s^2^(Fo^2^)+(0.0448P)^2^+0.3626P] where P=(Fo^2^+2Fc^2^)/3'
_refine_ls_weighting_scheme calc
_refine_ls_wR_factor_gt 0.1048
_refine_ls_wR_factor_ref 0.1132
_reflns_number_gt 4217
_reflns_number_total 5297
_reflns_threshold_expression >2sigma(I)
_cod_data_source_file c6ce01233g2.cif
_cod_data_source_block 5
_cod_depositor_comments
;
The following automatic conversions were performed:

'_symmetry_cell_setting' value 'TRICLINIC' changed to 'triclinic'
according to
/usr/data/users/saulius/crontab/automatic-downloads/rss-feeds/RSC/lib/dictionaries/cif_core.dic
dictionary named 'cif_core.dic' version 2.4.2 from 2011-04-26.

'_exptl_absorpt_correction_type' value 'NONE' changed to 'none'
according to
/usr/data/users/saulius/crontab/automatic-downloads/rss-feeds/RSC/lib/dictionaries/cif_core.dic
dictionary named 'cif_core.dic' version 2.4.2 from 2011-04-26.

'_refine_ls_hydrogen_treatment' value 'NOREF' changed to 'noref'
according to
/usr/data/users/saulius/crontab/automatic-downloads/rss-feeds/RSC/lib/dictionaries/cif_core.dic
dictionary named 'cif_core.dic' version 2.4.2 from 2011-04-26.

Automatic conversion script
Id: cif_fix_values 4268 2015-11-12 08:31:59Z antanas 

 Adding full bibliography for 7225812--7225819.cif.
;
_cod_original_cell_volume 1062.2(4)
_cod_original_sg_symbol_H-M P-1
_cod_database_code 7225815

loop_
_symmetry_equiv_pos_as_xyz
'x, y, z'
'-x, -y, -z'

loop_
_atom_site_label
_atom_site_type_symbol
_atom_site_fract_x
_atom_site_fract_y
_atom_site_fract_z
_atom_site_U_iso_or_equiv
_atom_site_adp_type
_atom_site_occupancy
_atom_site_symmetry_multiplicity
_atom_site_calc_flag
_atom_site_refinement_flags
Cl1 Cl 0.26477(5) 0.95368(5) 0.44156(3) 0.03750(12) Uani 1 1 d .
O1 O 0.64971(13) 0.21035(12) 0.30033(6) 0.0246(2) Uani 1 1 d .
H1 H 0.6478 0.1198 0.3134 0.030 Uiso 1 1 calc R
C3 C 0.88314(16) 0.04037(16) 0.19114(9) 0.0190(3) Uani 1 1 d .
C15 C 0.74135(17) 0.35813(16) 0.20026(9) 0.0194(3) Uani 1 1 d .
C2 C 0.71175(17) 0.20198(16) 0.21107(8) 0.0190(3) Uani 1 1 d .
C20 C 0.88296(18) 0.35822(17) 0.14997(9) 0.0239(3) Uani 1 1 d .
H20 H 0.9670 0.2578 0.1209 0.029 Uiso 1 1 calc R
C8 C 0.92940(17) -0.03903(17) 0.11017(9) 0.0226(3) Uani 1 1 d .
H8 H 0.8537 0.0071 0.0655 0.027 Uiso 1 1 calc R
C14 C 0.53466(18) 0.30079(18) 0.07859(9) 0.0245(3) Uani 1 1 d .
H14 H 0.5906 0.3694 0.0645 0.029 Uiso 1 1 calc R
N21 N 0.93612(19) 0.28894(17) 0.49713(10) 0.0361(3) Uani 1 1 d .
C9 C 0.57202(16) 0.20751(16) 0.15301(9) 0.0200(3) Uani 1 1 d .
C16 C 0.61889(18) 0.50796(17) 0.24183(10) 0.0247(3) Uani 1 1 d .
H16 H 0.5204 0.5107 0.2757 0.030 Uiso 1 1 calc R
C7 C 1.08552(19) -0.18551(18) 0.09375(10) 0.0272(3) Uani 1 1 d .
H7 H 1.1152 -0.2386 0.0382 0.033 Uiso 1 1 calc R
C4 C 0.99825(18) -0.02882(18) 0.25542(10) 0.0260(3) Uani 1 1 d .
H4 H 0.9698 0.0245 0.3109 0.031 Uiso 1 1 calc R
C19 C 0.9029(2) 0.50415(19) 0.14183(10) 0.0286(3) Uani 1 1 d .
H19 H 0.9998 0.5027 0.1069 0.034 Uiso 1 1 calc R
C10 C 0.48662(18) 0.10891(18) 0.17242(10) 0.0266(3) Uani 1 1 d .
H10 H 0.5101 0.0449 0.2230 0.032 Uiso 1 1 calc R
C17 C 0.6396(2) 0.65299(18) 0.23418(10) 0.0294(3) Uani 1 1 d .
H17 H 0.5558 0.7537 0.2631 0.035 Uiso 1 1 calc R
C13 C 0.41579(19) 0.2942(2) 0.02457(10) 0.0309(3) Uani 1 1 d .
H13 H 0.3919 0.3578 -0.0262 0.037 Uiso 1 1 calc R
C18 C 0.7821(2) 0.65106(18) 0.18440(10) 0.0301(3) Uani 1 1 d .
H18 H 0.7968 0.7499 0.1795 0.036 Uiso 1 1 calc R
C6 C 1.19758(19) -0.25394(18) 0.15835(10) 0.0296(3) Uani 1 1 d .
H6 H 1.3035 -0.3543 0.1473 0.036 Uiso 1 1 calc R
C11 C 0.3675(2) 0.1032(2) 0.11857(11) 0.0324(4) Uani 1 1 d .
H11 H 0.3100 0.0358 0.1326 0.039 Uiso 1 1 calc R
C25 C 0.8291(2) 0.5175(2) 0.59678(10) 0.0312(3) Uani 1 1 d .
C24 C 0.6920(2) 0.6024(2) 0.54501(11) 0.0339(4) Uani 1 1 d .
H24 H 0.6062 0.7129 0.5614 0.041 Uiso 1 1 calc R
C12 C 0.33260(19) 0.1959(2) 0.04448(11) 0.0327(4) Uani 1 1 d .
H12 H 0.2517 0.1917 0.0075 0.039 Uiso 1 1 calc R
C5 C 1.15414(19) -0.17516(19) 0.23883(10) 0.0302(3) Uani 1 1 d .
H5 H 1.2311 -0.2211 0.2831 0.036 Uiso 1 1 calc R
C27 C 0.9516(2) 0.3578(2) 0.56954(11) 0.0317(3) Uani 1 1 d .
H27 H 1.0477 0.2964 0.6027 0.038 Uiso 1 1 calc R
C23 C 0.6791(2) 0.5282(2) 0.47026(11) 0.0375(4) Uani 1 1 d .
H23 H 0.5856 0.5873 0.4353 0.045 Uiso 1 1 calc R
C22 C 0.8027(2) 0.3686(2) 0.44720(12) 0.0388(4) Uani 1 1 d .
H22 H 0.7946 0.3146 0.3967 0.047 Uiso 1 1 calc R
C26 C 0.8447(3) 0.5957(3) 0.67842(12) 0.0487(5) Uani 1 1 d .
H26A H 0.7643 0.5877 0.7246 0.073 Uiso 1 1 calc R
H26B H 0.8145 0.7138 0.6693 0.073 Uiso 1 1 calc R
H26C H 0.9653 0.5367 0.6947 0.073 Uiso 1 1 calc R
O2 O 0.63671(17) -0.05543(15) 0.38609(8) 0.0351(3) Uani 1 1 d .
H2A H 0.659(3) -0.025(3) 0.4347(15) 0.058(7) Uiso 1 1 d .
H2B H 0.534(3) -0.050(3) 0.3987(16) 0.067(7) Uiso 1 1 d .
H21 H 1.027(3) 0.178(3) 0.4783(15) 0.065(7) Uiso 1 1 d .

loop_
_atom_site_aniso_label
_atom_site_aniso_U_11
_atom_site_aniso_U_22
_atom_site_aniso_U_33
_atom_site_aniso_U_23
_atom_site_aniso_U_13
_atom_site_aniso_U_12
Cl1 0.0357(2) 0.0358(2) 0.0421(2) -0.00246(17) -0.00816(17) -0.01622(17)
O1 0.0309(5) 0.0202(5) 0.0206(5) 0.0000(4) 0.0032(4) -0.0107(4)
C3 0.0193(6) 0.0147(6) 0.0229(7) 0.0011(5) -0.0008(5) -0.0078(5)
C15 0.0212(6) 0.0172(6) 0.0198(7) 0.0011(5) -0.0059(5) -0.0080(5)
C2 0.0202(6) 0.0171(6) 0.0185(6) 0.0004(5) 0.0001(5) -0.0077(5)
C20 0.0247(6) 0.0210(6) 0.0261(7) 0.0000(5) -0.0030(5) -0.0102(5)
C8 0.0224(6) 0.0218(6) 0.0224(7) 0.0000(5) -0.0016(5) -0.0089(5)
C14 0.0233(6) 0.0234(7) 0.0279(8) 0.0010(6) -0.0030(5) -0.0113(5)
N21 0.0370(7) 0.0256(7) 0.0422(8) -0.0003(6) 0.0036(6) -0.0123(6)
C9 0.0171(6) 0.0155(6) 0.0238(7) -0.0036(5) 0.0009(5) -0.0045(5)
C16 0.0243(6) 0.0197(6) 0.0279(8) -0.0013(5) -0.0021(6) -0.0080(5)
C7 0.0268(7) 0.0253(7) 0.0261(8) -0.0042(6) 0.0037(6) -0.0097(6)
C4 0.0276(7) 0.0241(7) 0.0226(7) -0.0005(6) -0.0033(6) -0.0082(6)
C19 0.0293(7) 0.0284(7) 0.0329(8) 0.0043(6) -0.0040(6) -0.0172(6)
C10 0.0252(7) 0.0222(7) 0.0328(8) 0.0003(6) -0.0011(6) -0.0112(6)
C17 0.0325(7) 0.0184(7) 0.0346(9) -0.0024(6) -0.0044(6) -0.0087(6)
C13 0.0286(7) 0.0312(8) 0.0316(8) 0.0015(6) -0.0085(6) -0.0115(6)
C18 0.0364(8) 0.0214(7) 0.0383(9) 0.0042(6) -0.0102(7) -0.0170(6)
C6 0.0227(7) 0.0217(7) 0.0369(9) -0.0001(6) 0.0006(6) -0.0039(5)
C11 0.0271(7) 0.0298(8) 0.0453(10) -0.0049(7) -0.0006(7) -0.0176(6)
C25 0.0317(8) 0.0321(8) 0.0275(8) 0.0018(6) 0.0031(6) -0.0134(6)
C24 0.0294(7) 0.0292(8) 0.0356(9) 0.0009(7) 0.0035(6) -0.0078(6)
C12 0.0248(7) 0.0338(8) 0.0400(9) -0.0069(7) -0.0072(6) -0.0129(6)
C5 0.0256(7) 0.0272(7) 0.0310(8) 0.0053(6) -0.0065(6) -0.0055(6)
C27 0.0296(7) 0.0300(8) 0.0320(8) 0.0068(6) -0.0004(6) -0.0110(6)
C23 0.0328(8) 0.0404(9) 0.0385(10) 0.0044(7) -0.0057(7) -0.0155(7)
C22 0.0465(10) 0.0396(9) 0.0361(9) -0.0037(7) -0.0021(7) -0.0247(8)
C26 0.0513(11) 0.0519(11) 0.0318(10) -0.0062(8) -0.0011(8) -0.0140(9)
O2 0.0432(7) 0.0363(6) 0.0291(7) 0.0020(5) -0.0005(5) -0.0214(6)

loop_
_atom_type_symbol
_atom_type_description
_atom_type_scat_dispersion_real
_atom_type_scat_dispersion_imag
_atom_type_scat_source
C C 0.0033 0.0016 'International Tables Vol C Tables 4.2.6.8 and 6.1.1.4'
H H 0.0000 0.0000 'International Tables Vol C Tables 4.2.6.8 and 6.1.1.4'
N N 0.0061 0.0033 'International Tables Vol C Tables 4.2.6.8 and 6.1.1.4'
O O 0.0106 0.0060 'International Tables Vol C Tables 4.2.6.8 and 6.1.1.4'
Cl Cl 0.1484 0.1585 'International Tables Vol C Tables 4.2.6.8 and 6.1.1.4'

loop_
_geom_angle_atom_site_label_1
_geom_angle_atom_site_label_2
_geom_angle_atom_site_label_3
_geom_angle
C2 O1 H1 109.5
C8 C3 C4 118.42(12)
C8 C3 C2 121.94(12)
C4 C3 C2 119.63(12)
C20 C15 C16 118.44(13)
C20 C15 C2 123.05(12)
C16 C15 C2 118.50(12)
O1 C2 C15 104.09(11)
O1 C2 C3 110.25(11)
C15 C2 C3 111.45(11)
O1 C2 C9 110.14(11)
C15 C2 C9 111.00(11)
C3 C2 C9 109.79(11)
C15 C20 C19 120.71(14)
C15 C20 H20 119.6
C19 C20 H20 119.6
C3 C8 C7 120.84(13)
C3 C8 H8 119.6
C7 C8 H8 119.6
C13 C14 C9 120.55(14)
C13 C14 H14 119.7
C9 C14 H14 119.7
C27 N21 C22 122.79(15)
C27 N21 H21 118.8(13)
C22 N21 H21 118.4(13)
C10 C9 C14 118.45(13)
C10 C9 C2 119.33(12)
C14 C9 C2 122.11(12)
C17 C16 C15 120.80(14)
C17 C16 H16 119.6
C15 C16 H16 119.6
C6 C7 C8 120.18(14)
C6 C7 H7 119.9
C8 C7 H7 119.9
C5 C4 C3 120.61(14)
C5 C4 H4 119.7
C3 C4 H4 119.7
C18 C19 C20 120.25(15)
C18 C19 H19 119.9
C20 C19 H19 119.9
C11 C10 C9 120.85(14)
C11 C10 H10 119.6
C9 C10 H10 119.6
C18 C17 C16 120.18(14)
C18 C17 H17 119.9
C16 C17 H17 119.9
C12 C13 C14 120.35(15)
C12 C13 H13 119.8
C14 C13 H13 119.8
C19 C18 C17 119.61(14)
C19 C18 H18 120.2
C17 C18 H18 120.2
C5 C6 C7 119.56(13)
C5 C6 H6 120.2
C7 C6 H6 120.2
C12 C11 C10 120.00(15)
C12 C11 H11 120.0
C10 C11 H11 120.0
C27 C25 C24 117.20(15)
C27 C25 C26 121.06(15)
C24 C25 C26 121.74(15)
C23 C24 C25 121.02(15)
C23 C24 H24 119.5
C25 C24 H24 119.5
C13 C12 C11 119.79(14)
C13 C12 H12 120.1
C11 C12 H12 120.1
C6 C5 C4 120.39(14)
C6 C5 H5 119.8
C4 C5 H5 119.8
N21 C27 C25 120.62(15)
N21 C27 H27 119.7
C25 C27 H27 119.7
C22 C23 C24 119.23(16)
C22 C23 H23 120.4
C24 C23 H23 120.4
N21 C22 C23 119.12(16)
N21 C22 H22 120.4
C23 C22 H22 120.4
C25 C26 H26A 109.5
C25 C26 H26B 109.5
H26A C26 H26B 109.5
C25 C26 H26C 109.5
H26A C26 H26C 109.5
H26B C26 H26C 109.5
H2A O2 H2B 102(2)

loop_
_geom_bond_atom_site_label_1
_geom_bond_atom_site_label_2
_geom_bond_distance
O1 C2 1.4370(17)
O1 H1 0.8400
C3 C8 1.390(2)
C3 C4 1.3985(19)
C3 C2 1.5376(19)
C15 C20 1.391(2)
C15 C16 1.398(2)
C15 C2 1.5344(19)
C2 C9 1.5417(18)
C20 C19 1.395(2)
C20 H20 0.9500
C8 C7 1.394(2)
C8 H8 0.9500
C14 C13 1.394(2)
C14 C9 1.393(2)
C14 H14 0.9500
N21 C27 1.334(2)
N21 C22 1.349(2)
N21 H21 0.97(2)
C9 C10 1.396(2)
C16 C17 1.390(2)
C16 H16 0.9500
C7 C6 1.387(2)
C7 H7 0.9500
C4 C5 1.393(2)
C4 H4 0.9500
C19 C18 1.385(2)
C19 H19 0.9500
C10 C11 1.391(2)
C10 H10 0.9500
C17 C18 1.387(2)
C17 H17 0.9500
C13 C12 1.380(2)
C13 H13 0.9500
C18 H18 0.9500
C6 C5 1.382(2)
C6 H6 0.9500
C11 C12 1.386(2)
C11 H11 0.9500
C25 C27 1.382(2)
C25 C24 1.394(2)
C25 C26 1.501(2)
C24 C23 1.382(2)
C24 H24 0.9500
C12 H12 0.9500
C5 H5 0.9500
C27 H27 0.9500
C23 C22 1.369(3)
C23 H23 0.9500
C22 H22 0.9500
C26 H26A 0.9800
C26 H26B 0.9800
C26 H26C 0.9800
O2 H2A 0.87(2)
O2 H2B 0.87(3)

loop_
_geom_hbond_atom_site_label_D
_geom_hbond_atom_site_label_H
_geom_hbond_atom_site_label_A
_geom_hbond_distance_DH
_geom_hbond_distance_HA
_geom_hbond_distance_DA
_geom_hbond_angle_DHA
_geom_hbond_site_symmetry_A
O1 H1 O2 0.84 1.96 2.7578(17) 158.7 .
O2 H2A Cl1 0.87(2) 2.27(2) 3.1387(16) 176(2) 2_666
O2 H2B Cl1 0.87(3) 2.33(3) 3.2011(16) 176(2) 1_545
N21 H21 Cl1 0.97(2) 2.16(2) 3.117(2) 168(2) 1_645
